data_7032899
loop_
_publ_author_name
'Gupta, Vivek'
'Karthik, Vedhagiri'
'Anantharaman, Ganapathi'

_publ_section_title
;
 Cyclic six-membered palladium complexes derived from palladium mediated
 C-N coupling of organonitrile and formamidine.
;
_journal_issue 2
_journal_name_full 'Dalton transactions (Cambridge, England : 2003)'
_journal_page_first 758
_journal_page_last 766
_journal_paper_doi 10.1039/c4dt02721c
_journal_volume 44
_journal_year 2015
_chemical_formula_moiety 'C54 H78 N6 Pd, 2(F6 P)'
_chemical_formula_sum 'C54 H78 F12 N6 P2 Pd'
_chemical_formula_weight 1207.56
_chemical_name_systematic
; 
 ? 
;
_space_group_IT_number 14
_symmetry_cell_setting monoclinic
_symmetry_space_group_name_Hall '-P 2yn'
_symmetry_space_group_name_H-M 'P 1 21/n 1'
_atom_sites_solution_hydrogens geom
_atom_sites_solution_primary direct
_atom_sites_solution_secondary difmap
_audit_creation_method SHELXL-97
_cell_angle_alpha 90.00
_cell_angle_beta 90.428(3)
_cell_angle_gamma 90.00
_cell_formula_units_Z 2
_cell_length_a 10.4943(18)
_cell_length_b 21.691(4)
_cell_length_c 12.734(2)
_cell_measurement_reflns_used 6385
_cell_measurement_temperature 100(2)
_cell_measurement_theta_max 27.75
_cell_measurement_theta_min 2.47
_cell_volume 2898.6(9)
_computing_cell_refinement 'Bruker SMART'
_computing_data_collection 'Bruker SMART'
_computing_data_reduction 'Bruker SAINT'
_computing_molecular_graphics 'ORTEP 3'
_computing_structure_refinement 'SHELXL-97 (Sheldrick, 1997)'
_computing_structure_solution 'SHELXS-97 (Sheldrick, 1990)'
_diffrn_ambient_temperature 100(2)
_diffrn_measured_fraction_theta_full 0.990
_diffrn_measured_fraction_theta_max 0.990
_diffrn_measurement_device_type 'CCD area detector'
_diffrn_measurement_method 'phi and omega scans'
_diffrn_radiation_monochromator graphite
_diffrn_radiation_source 'fine-focus sealed tube'
_diffrn_radiation_type MoK\a
_diffrn_radiation_wavelength 0.71073
_diffrn_reflns_av_R_equivalents 0.0302
_diffrn_reflns_av_sigmaI/netI 0.0360
_diffrn_reflns_limit_h_max 12
_diffrn_reflns_limit_h_min -12
_diffrn_reflns_limit_k_max 26
_diffrn_reflns_limit_k_min -26
_diffrn_reflns_limit_l_max 15
_diffrn_reflns_limit_l_min -13
_diffrn_reflns_number 15376
_diffrn_reflns_theta_full 25.50
_diffrn_reflns_theta_max 25.50
_diffrn_reflns_theta_min 1.85
_exptl_absorpt_coefficient_mu 0.454
_exptl_absorpt_correction_type none
_exptl_crystal_colour Yellow
_exptl_crystal_density_diffrn 1.384
_exptl_crystal_density_method 'not measured'
_exptl_crystal_description Block
_exptl_crystal_F_000 1256
_exptl_crystal_size_max 0.20
_exptl_crystal_size_mid 0.17
_exptl_crystal_size_min 0.12
_refine_diff_density_max 2.402
_refine_diff_density_min -1.495
_refine_diff_density_rms 0.154
_refine_ls_extinction_method none
_refine_ls_goodness_of_fit_ref 1.090
_refine_ls_hydrogen_treatment constr
_refine_ls_matrix_type full
_refine_ls_number_parameters 349
_refine_ls_number_reflns 5342
_refine_ls_number_restraints 30
_refine_ls_restrained_S_all 1.175
_refine_ls_R_factor_all 0.0827
_refine_ls_R_factor_gt 0.0725
_refine_ls_shift/su_max 0.000
_refine_ls_shift/su_mean 0.000
_refine_ls_structure_factor_coef Fsqd
_refine_ls_weighting_details 'calc w=1/[\s^2^(Fo^2^)+(0.1231P)^2^+12.7350P] where P=(Fo^2^+2Fc^2^)/3'
_refine_ls_weighting_scheme calc
_refine_ls_wR_factor_gt 0.2024
_refine_ls_wR_factor_ref 0.2164
_reflns_number_gt 4464
_reflns_number_total 5342
_reflns_threshold_expression >2sigma(I)
_cod_data_source_file c4dt02721c2.cif
_cod_data_source_block Compound-9
_cod_depositor_comments
;
The following automatic conversions were performed:

'_symmetry_cell_setting' value 'Monoclinic' changed to 'monoclinic'
according to
/usr/data/users/saulius/crontab/automatic-downloads/rss-feeds/RSC/lib/dictionaries/cif_core.dic
dictionary named 'cif_core.dic' version 2.4.2 from 2011-04-26.

Automatic conversion script
Id: cif_fix_values 2827 2014-09-09 07:05:25Z andrius 

 Adding full bibliography for 7032893--7032900.cif.
;
_cod_original_cell_volume 2898.6(8)
_cod_original_sg_symbol_H-M P2(1)/n
_cod_database_code 7032899

loop_
_symmetry_equiv_pos_as_xyz
'x, y, z'
'-x+1/2, y+1/2, -z+1/2'
'-x, -y, -z'
'x-1/2, -y-1/2, z-1/2'

loop_
_atom_site_label
_atom_site_type_symbol
_atom_site_fract_x
_atom_site_fract_y
_atom_site_fract_z
_atom_site_U_iso_or_equiv
_atom_site_adp_type
_atom_site_occupancy
_atom_site_symmetry_multiplicity
_atom_site_calc_flag
_atom_site_refinement_flags
C1 C 0.9276(5) 0.1007(2) 0.6470(4) 0.0190(10) Uani 1 1 d .
H1 H 0.9121 0.1433 0.6589 0.023 Uiso 1 1 calc R
C2 C 0.9632(5) 0.1339(2) 0.4748(4) 0.0189(10) Uani 1 1 d .
C3 C 0.8529(5) 0.1447(2) 0.4138(4) 0.0207(11) Uani 1 1 d .
C4 C 0.8660(6) 0.1836(3) 0.3279(4) 0.0270(12) Uani 1 1 d .
H4 H 0.7937 0.1924 0.2851 0.032 Uiso 1 1 calc R
C5 C 0.9823(6) 0.2097(3) 0.3033(4) 0.0268(12) Uani 1 1 d .
H5 H 0.9895 0.2349 0.2426 0.032 Uiso 1 1 calc R
C6 C 1.0889(5) 0.1994(2) 0.3669(4) 0.0255(11) Uani 1 1 d .
H6 H 1.1675 0.2187 0.3503 0.031 Uiso 1 1 calc R
C7 C 1.0812(5) 0.1612(2) 0.4543(4) 0.0218(11) Uani 1 1 d .
C8 C 0.7247(5) 0.1158(3) 0.4381(5) 0.0322(13) Uani 1 1 d .
H8 H 0.7362 0.0893 0.5018 0.039 Uiso 1 1 calc R
C9 C 0.6766(7) 0.0742(4) 0.3488(7) 0.0500(18) Uani 1 1 d .
H9A H 0.6646 0.0989 0.2851 0.075 Uiso 1 1 calc R
H9B H 0.5953 0.0556 0.3687 0.075 Uiso 1 1 calc R
H9C H 0.7392 0.0417 0.3356 0.075 Uiso 1 1 calc R
C10 C 0.6267(6) 0.1662(3) 0.4655(6) 0.0426(16) Uani 1 1 d .
H10A H 0.6617 0.1929 0.5208 0.064 Uiso 1 1 calc R
H10B H 0.5480 0.1469 0.4902 0.064 Uiso 1 1 calc R
H10C H 0.6081 0.1910 0.4028 0.064 Uiso 1 1 calc R
C11 C 1.1980(5) 0.1492(3) 0.5244(5) 0.0286(12) Uani 1 1 d .
H11 H 1.1665 0.1350 0.5942 0.034 Uiso 1 1 calc R
C12 C 1.2757(6) 0.2078(3) 0.5425(5) 0.0369(14) Uani 1 1 d .
H12A H 1.3421 0.1998 0.5952 0.055 Uiso 1 1 calc R
H12B H 1.2195 0.2407 0.5673 0.055 Uiso 1 1 calc R
H12C H 1.3153 0.2204 0.4764 0.055 Uiso 1 1 calc R
C13 C 1.2830(6) 0.0978(3) 0.4797(6) 0.0420(17) Uani 1 1 d .
H13A H 1.2347 0.0591 0.4768 0.063 Uiso 1 1 calc R
H13B H 1.3580 0.0924 0.5251 0.063 Uiso 1 1 calc R
H13C H 1.3103 0.1091 0.4089 0.063 Uiso 1 1 calc R
C14 C 0.8962(5) 0.0916(2) 0.8333(4) 0.0218(11) Uani 1 1 d .
C15 C 1.0030(5) 0.1144(2) 0.8864(4) 0.0225(11) Uani 1 1 d .
C16 C 0.9826(6) 0.1416(3) 0.9851(4) 0.0292(13) Uani 1 1 d .
H16 H 1.0524 0.1581 1.0239 0.035 Uiso 1 1 calc R
C17 C 0.8616(6) 0.1442(3) 1.0256(5) 0.0339(14) Uani 1 1 d .
H17 H 0.8494 0.1620 1.0929 0.041 Uiso 1 1 calc R
C18 C 0.7566(6) 0.1215(3) 0.9705(5) 0.0319(13) Uani 1 1 d .
H18 H 0.6742 0.1242 1.0006 0.038 Uiso 1 1 calc R
C19 C 0.7711(5) 0.0948(3) 0.8716(4) 0.0261(12) Uani 1 1 d .
C20 C 1.1377(5) 0.1104(3) 0.8428(4) 0.0269(12) Uani 1 1 d .
H20 H 1.1319 0.0909 0.7718 0.032 Uiso 1 1 calc R
C21 C 1.1975(6) 0.1738(3) 0.8293(6) 0.0402(15) Uani 1 1 d .
H21A H 1.2019 0.1946 0.8975 0.060 Uiso 1 1 calc R
H21B H 1.1455 0.1983 0.7805 0.060 Uiso 1 1 calc R
H21C H 1.2836 0.1693 0.8011 0.060 Uiso 1 1 calc R
C22 C 1.2225(6) 0.0690(3) 0.9123(5) 0.0385(15) Uani 1 1 d .
H22A H 1.2333 0.0880 0.9816 0.058 Uiso 1 1 calc R
H22B H 1.3060 0.0640 0.8794 0.058 Uiso 1 1 calc R
H22C H 1.1822 0.0285 0.9202 0.058 Uiso 1 1 calc R
C23 C 0.6559(5) 0.0712(3) 0.8097(5) 0.0295(13) Uani 1 1 d .
H23 H 0.6872 0.0474 0.7478 0.035 Uiso 1 1 calc R
C24 C 0.5734(6) 0.0283(3) 0.8773(6) 0.0430(16) Uani 1 1 d .
H24A H 0.6243 -0.0073 0.9001 0.065 Uiso 1 1 calc R
H24B H 0.5001 0.0139 0.8359 0.065 Uiso 1 1 calc R
H24C H 0.5432 0.0508 0.9390 0.065 Uiso 1 1 calc R
C25 C 0.5769(6) 0.1261(3) 0.7695(6) 0.0419(16) Uani 1 1 d .
H25A H 0.5434 0.1493 0.8293 0.063 Uiso 1 1 calc R
H25B H 0.5059 0.1109 0.7262 0.063 Uiso 1 1 calc R
H25C H 0.6310 0.1531 0.7272 0.063 Uiso 1 1 calc R
C26 C 1.0627(5) 0.0011(2) 0.2703(4) 0.0190(11) Uani 1 1 d .
C27 C 1.0814(6) 0.0368(3) 0.1709(4) 0.0303(13) Uani 1 1 d .
H27A H 1.0565 0.0798 0.1821 0.045 Uiso 1 1 calc R
H27B H 1.0287 0.0189 0.1149 0.045 Uiso 1 1 calc R
H27C H 1.1713 0.0350 0.1509 0.045 Uiso 1 1 calc R
N1 N 0.9572(4) 0.08515(18) 0.5537(3) 0.0172(9) Uani 1 1 d .
N2 N 0.9160(4) 0.06209(19) 0.7319(3) 0.0179(9) Uani 1 1 d .
N3 N 1.0275(4) 0.0284(2) 0.3546(3) 0.0231(10) Uani 1 1 d .
H3 H 1.0126 0.0680 0.3458 0.028 Uiso 1 1 calc R
P1 P 0.40088(16) 0.19255(8) 0.15600(12) 0.0346(4) Uani 1 1 d .
Pd1 Pd 1.0000 0.0000 0.5000 0.0166(2) Uani 1 2 d S
F1 F 0.2568(5) 0.1800(4) 0.1406(5) 0.098(2) Uani 1 1 d U
F5 F 0.3943(5) 0.1973(4) 0.2742(4) 0.104(2) Uani 1 1 d U
F4 F 0.5516(6) 0.1913(4) 0.1749(5) 0.112(2) Uani 1 1 d U
F3 F 0.4208(17) 0.1276(6) 0.149(2) 0.364(15) Uani 1 1 d .
F2 F 0.4063(9) 0.1961(6) 0.0356(5) 0.152(3) Uani 1 1 d U
F6 F 0.4132(19) 0.2559(4) 0.1430(12) 0.260(7) Uani 1 1 d U

loop_
_atom_site_aniso_label
_atom_site_aniso_U_11
_atom_site_aniso_U_22
_atom_site_aniso_U_33
_atom_site_aniso_U_23
_atom_site_aniso_U_13
_atom_site_aniso_U_12
C1 0.016(2) 0.016(2) 0.025(3) 0.001(2) -0.002(2) -0.0003(19)
C2 0.023(2) 0.016(2) 0.018(2) -0.0011(19) 0.002(2) -0.002(2)
C3 0.020(3) 0.022(3) 0.021(3) -0.001(2) 0.002(2) 0.002(2)
C4 0.032(3) 0.025(3) 0.024(3) 0.003(2) -0.001(2) 0.007(2)
C5 0.035(3) 0.024(3) 0.022(3) 0.003(2) 0.006(2) 0.004(2)
C6 0.027(3) 0.021(3) 0.028(3) 0.003(2) 0.007(2) -0.001(2)
C7 0.025(3) 0.021(3) 0.020(3) -0.002(2) 0.004(2) 0.000(2)
C8 0.024(3) 0.040(3) 0.033(3) 0.010(3) -0.006(2) -0.004(2)
C9 0.034(4) 0.046(4) 0.070(5) -0.006(4) -0.008(3) -0.015(3)
C10 0.022(3) 0.059(4) 0.047(4) 0.006(3) 0.005(3) 0.002(3)
C11 0.022(3) 0.037(3) 0.026(3) 0.009(2) 0.000(2) -0.007(2)
C12 0.032(3) 0.041(4) 0.038(4) -0.002(3) 0.001(3) -0.006(3)
C13 0.024(3) 0.028(3) 0.074(5) 0.006(3) -0.011(3) -0.005(2)
C14 0.031(3) 0.017(2) 0.017(2) -0.0030(19) 0.001(2) 0.003(2)
C15 0.026(3) 0.021(3) 0.020(3) 0.001(2) -0.001(2) 0.003(2)
C16 0.039(3) 0.026(3) 0.023(3) -0.004(2) -0.005(2) 0.005(2)
C17 0.049(4) 0.033(3) 0.019(3) -0.004(2) 0.000(3) 0.015(3)
C18 0.036(3) 0.033(3) 0.027(3) 0.000(2) 0.007(2) 0.016(3)
C19 0.027(3) 0.030(3) 0.022(3) 0.002(2) 0.004(2) 0.007(2)
C20 0.028(3) 0.029(3) 0.023(3) 0.000(2) -0.004(2) -0.001(2)
C21 0.034(3) 0.042(4) 0.044(4) 0.009(3) -0.004(3) -0.014(3)
C22 0.026(3) 0.048(4) 0.042(4) 0.010(3) 0.000(3) 0.007(3)
C23 0.022(3) 0.037(3) 0.029(3) -0.001(2) 0.009(2) 0.001(2)
C24 0.030(3) 0.047(4) 0.052(4) 0.013(3) 0.001(3) -0.003(3)
C25 0.031(3) 0.051(4) 0.044(4) 0.013(3) -0.005(3) 0.004(3)
C26 0.022(3) 0.020(3) 0.015(3) 0.0020(18) 0.002(2) -0.0012(18)
C27 0.049(4) 0.021(3) 0.021(3) 0.003(2) 0.006(3) 0.004(2)
N1 0.017(2) 0.016(2) 0.019(2) 0.0018(16) -0.0006(16) 0.0009(16)
N2 0.020(2) 0.019(2) 0.015(2) 0.0004(16) 0.0038(16) -0.0008(16)
N3 0.033(2) 0.017(2) 0.020(2) 0.0032(17) 0.0043(19) 0.0044(18)
P1 0.0331(9) 0.0440(10) 0.0266(8) 0.0019(7) -0.0021(6) -0.0103(7)
Pd1 0.0190(3) 0.0153(3) 0.0155(3) -0.00065(18) 0.0022(2) -0.00004(18)
F1 0.049(3) 0.179(6) 0.066(3) -0.031(4) 0.007(2) -0.020(3)
F5 0.058(3) 0.211(7) 0.044(3) 0.003(4) 0.005(2) -0.012(4)
F4 0.069(4) 0.195(7) 0.072(4) -0.005(4) 0.011(3) -0.019(4)
F3 0.263(16) 0.102(8) 0.72(4) -0.144(16) -0.24(2) 0.079(10)
F2 0.134(6) 0.257(9) 0.063(4) 0.000(5) 0.003(4) -0.074(6)
F6 0.467(18) 0.039(4) 0.271(13) 0.024(6) -0.088(12) -0.017(7)

loop_
_atom_type_symbol
_atom_type_description
_atom_type_scat_dispersion_real
_atom_type_scat_dispersion_imag
_atom_type_scat_source
C C 0.0033 0.0016 'International Tables Vol C Tables 4.2.6.8 and 6.1.1.4'
H H 0.0000 0.0000 'International Tables Vol C Tables 4.2.6.8 and 6.1.1.4'
N N 0.0061 0.0033 'International Tables Vol C Tables 4.2.6.8 and 6.1.1.4'
P P 0.1023 0.0942 'International Tables Vol C Tables 4.2.6.8 and 6.1.1.4'
F F 0.0171 0.0103 'International Tables Vol C Tables 4.2.6.8 and 6.1.1.4'
Pd Pd -0.9988 1.0072 'International Tables Vol C Tables 4.2.6.8 and 6.1.1.4'

loop_
_geom_angle_atom_site_label_1
_geom_angle_atom_site_label_2
_geom_angle_atom_site_label_3
_geom_angle
_geom_angle_site_symmetry_1
_geom_angle_site_symmetry_3
N1 C1 N2 126.5(5) . .
N1 C1 H1 116.8 . .
N2 C1 H1 116.8 . .
C7 C2 C3 123.5(5) . .
C7 C2 N1 118.5(5) . .
C3 C2 N1 117.4(4) . .
C4 C3 C2 116.7(5) . .
C4 C3 C8 120.3(5) . .
C2 C3 C8 123.0(5) . .
C5 C4 C3 121.3(5) . .
C5 C4 H4 119.4 . .
C3 C4 H4 119.4 . .
C4 C5 C6 120.6(5) . .
C4 C5 H5 119.7 . .
C6 C5 H5 119.7 . .
C7 C6 C5 120.7(5) . .
C7 C6 H6 119.7 . .
C5 C6 H6 119.7 . .
C6 C7 C2 117.2(5) . .
C6 C7 C11 121.2(5) . .
C2 C7 C11 121.6(5) . .
C3 C8 C9 112.3(5) . .
C3 C8 C10 110.2(5) . .
C9 C8 C10 111.6(5) . .
C3 C8 H8 107.5 . .
C9 C8 H8 107.5 . .
C10 C8 H8 107.5 . .
C8 C9 H9A 109.5 . .
C8 C9 H9B 109.5 . .
H9A C9 H9B 109.5 . .
C8 C9 H9C 109.5 . .
H9A C9 H9C 109.5 . .
H9B C9 H9C 109.5 . .
C8 C10 H10A 109.5 . .
C8 C10 H10B 109.5 . .
H10A C10 H10B 109.5 . .
C8 C10 H10C 109.5 . .
H10A C10 H10C 109.5 . .
H10B C10 H10C 109.5 . .
C12 C11 C7 111.7(5) . .
C12 C11 C13 110.4(5) . .
C7 C11 C13 111.8(5) . .
C12 C11 H11 107.6 . .
C7 C11 H11 107.6 . .
C13 C11 H11 107.6 . .
C11 C12 H12A 109.5 . .
C11 C12 H12B 109.5 . .
H12A C12 H12B 109.5 . .
C11 C12 H12C 109.5 . .
H12A C12 H12C 109.5 . .
H12B C12 H12C 109.5 . .
C11 C13 H13A 109.5 . .
C11 C13 H13B 109.5 . .
H13A C13 H13B 109.5 . .
C11 C13 H13C 109.5 . .
H13A C13 H13C 109.5 . .
H13B C13 H13C 109.5 . .
C15 C14 C19 124.3(5) . .
C15 C14 N2 117.8(5) . .
C19 C14 N2 118.0(5) . .
C14 C15 C16 117.1(5) . .
C14 C15 C20 123.2(5) . .
C16 C15 C20 119.8(5) . .
C17 C16 C15 119.9(5) . .
C17 C16 H16 120.0 . .
C15 C16 H16 120.0 . .
C16 C17 C18 121.8(5) . .
C16 C17 H17 119.1 . .
C18 C17 H17 119.1 . .
C17 C18 C19 120.6(6) . .
C17 C18 H18 119.7 . .
C19 C18 H18 119.7 . .
C18 C19 C14 116.3(5) . .
C18 C19 C23 120.9(5) . .
C14 C19 C23 122.8(5) . .
C21 C20 C15 112.0(5) . .
C21 C20 C22 110.8(5) . .
C15 C20 C22 110.9(5) . .
C21 C20 H20 107.6 . .
C15 C20 H20 107.6 . .
C22 C20 H20 107.6 . .
C20 C21 H21A 109.5 . .
C20 C21 H21B 109.5 . .
H21A C21 H21B 109.5 . .
C20 C21 H21C 109.5 . .
H21A C21 H21C 109.5 . .
H21B C21 H21C 109.5 . .
C20 C22 H22A 109.5 . .
C20 C22 H22B 109.5 . .
H22A C22 H22B 109.5 . .
C20 C22 H22C 109.5 . .
H22A C22 H22C 109.5 . .
H22B C22 H22C 109.5 . .
C19 C23 C25 109.6(5) . .
C19 C23 C24 111.2(5) . .
C25 C23 C24 110.6(5) . .
C19 C23 H23 108.5 . .
C25 C23 H23 108.5 . .
C24 C23 H23 108.5 . .
C23 C24 H24A 109.5 . .
C23 C24 H24B 109.5 . .
H24A C24 H24B 109.5 . .
C23 C24 H24C 109.5 . .
H24A C24 H24C 109.5 . .
H24B C24 H24C 109.5 . .
C23 C25 H25A 109.5 . .
C23 C25 H25B 109.5 . .
H25A C25 H25B 109.5 . .
C23 C25 H25C 109.5 . .
H25A C25 H25C 109.5 . .
H25B C25 H25C 109.5 . .
N3 C26 N2 121.3(5) . 3_756
N3 C26 C27 120.6(4) . .
N2 C26 C27 118.1(5) 3_756 .
C26 C27 H27A 109.5 . .
C26 C27 H27B 109.5 . .
H27A C27 H27B 109.5 . .
C26 C27 H27C 109.5 . .
H27A C27 H27C 109.5 . .
H27B C27 H27C 109.5 . .
C1 N1 C2 117.4(4) . .
C1 N1 Pd1 127.9(3) . .
C2 N1 Pd1 114.7(3) . .
C1 N2 C26 124.8(4) . 3_756
C1 N2 C14 116.3(4) . .
C26 N2 C14 118.4(4) 3_756 .
C26 N3 Pd1 133.3(4) . .
C26 N3 H3 113.4 . .
Pd1 N3 H3 113.4 . .
F6 P1 F3 162.8(15) . .
F6 P1 F5 93.2(7) . .
F3 P1 F5 97.6(12) . .
F6 P1 F2 80.1(8) . .
F3 P1 F2 89.2(12) . .
F5 P1 F2 173.2(6) . .
F6 P1 F1 104.5(8) . .
F3 P1 F1 87.9(7) . .
F5 P1 F1 94.9(3) . .
F2 P1 F1 85.8(4) . .
F6 P1 F4 86.6(8) . .
F3 P1 F4 81.2(7) . .
F5 P1 F4 84.5(3) . .
F2 P1 F4 96.1(4) . .
F1 P1 F4 168.8(5) . .
N3 Pd1 N3 180.0(3) . 3_756
N3 Pd1 N1 93.82(17) . .
N3 Pd1 N1 86.18(17) 3_756 .
N3 Pd1 N1 86.18(17) . 3_756
N3 Pd1 N1 93.82(17) 3_756 3_756
N1 Pd1 N1 180.00(9) . 3_756

loop_
_geom_bond_atom_site_label_1
_geom_bond_atom_site_label_2
_geom_bond_distance
_geom_bond_site_symmetry_2
C1 N1 1.275(7) .
C1 N2 1.374(6) .
C1 H1 0.9500 .
C2 C7 1.399(7) .
C2 C3 1.409(7) .
C2 N1 1.461(6) .
C3 C4 1.389(8) .
C3 C8 1.519(7) .
C4 C5 1.384(8) .
C4 H4 0.9500 .
C5 C6 1.394(8) .
C5 H5 0.9500 .
C6 C7 1.391(8) .
C6 H6 0.9500 .
C7 C11 1.533(8) .
C8 C9 1.533(9) .
C8 C10 1.544(9) .
C8 H8 1.0000 .
C9 H9A 0.9800 .
C9 H9B 0.9800 .
C9 H9C 0.9800 .
C10 H10A 0.9800 .
C10 H10B 0.9800 .
C10 H10C 0.9800 .
C11 C12 1.526(8) .
C11 C13 1.538(9) .
C11 H11 1.0000 .
C12 H12A 0.9800 .
C12 H12B 0.9800 .
C12 H12C 0.9800 .
C13 H13A 0.9800 .
C13 H13B 0.9800 .
C13 H13C 0.9800 .
C14 C15 1.394(8) .
C14 C19 1.406(8) .
C14 N2 1.458(6) .
C15 C16 1.407(8) .
C15 C20 1.525(8) .
C16 C17 1.375(9) .
C16 H16 0.9500 .
C17 C18 1.391(9) .
C17 H17 0.9500 .
C18 C19 1.396(8) .
C18 H18 0.9500 .
C19 C23 1.527(8) .
C20 C21 1.522(8) .
C20 C22 1.540(8) .
C20 H20 1.0000 .
C21 H21A 0.9800 .
C21 H21B 0.9800 .
C21 H21C 0.9800 .
C22 H22A 0.9800 .
C22 H22B 0.9800 .
C22 H22C 0.9800 .
C23 C25 1.537(9) .
C23 C24 1.539(9) .
C23 H23 1.0000 .
C24 H24A 0.9800 .
C24 H24B 0.9800 .
C24 H24C 0.9800 .
C25 H25A 0.9800 .
C25 H25B 0.9800 .
C25 H25C 0.9800 .
C26 N3 1.282(7) .
C26 N2 1.390(6) 3_756
C26 C27 1.497(7) .
C27 H27A 0.9800 .
C27 H27B 0.9800 .
C27 H27C 0.9800 .
N1 Pd1 2.021(4) .
N2 C26 1.390(6) 3_756
N3 Pd1 1.975(4) .
N3 H3 0.8800 .
P1 F6 1.390(8) .
P1 F3 1.427(11) .
P1 F5 1.511(5) .
P1 F2 1.537(7) .
P1 F1 1.547(5) .
P1 F4 1.598(7) .
Pd1 N3 1.975(4) 3_756
Pd1 N1 2.021(4) 3_756

loop_
_geom_torsion_atom_site_label_1
_geom_torsion_atom_site_label_2
_geom_torsion_atom_site_label_3
_geom_torsion_atom_site_label_4
_geom_torsion
_geom_torsion_site_symmetry_1
_geom_torsion_site_symmetry_4
C7 C2 C3 C4 1.5(8) . .
N1 C2 C3 C4 -169.5(4) . .
C7 C2 C3 C8 -178.8(5) . .
N1 C2 C3 C8 10.2(7) . .
C2 C3 C4 C5 0.7(8) . .
C8 C3 C4 C5 -179.0(5) . .
C3 C4 C5 C6 -2.4(8) . .
C4 C5 C6 C7 1.9(8) . .
C5 C6 C7 C2 0.2(8) . .
C5 C6 C7 C11 179.6(5) . .
C3 C2 C7 C6 -2.0(8) . .
N1 C2 C7 C6 168.9(4) . .
C3 C2 C7 C11 178.7(5) . .
N1 C2 C7 C11 -10.4(7) . .
C4 C3 C8 C9 61.2(7) . .
C2 C3 C8 C9 -118.5(6) . .
C4 C3 C8 C10 -63.9(7) . .
C2 C3 C8 C10 116.5(6) . .
C6 C7 C11 C12 41.0(7) . .
C2 C7 C11 C12 -139.6(5) . .
C6 C7 C11 C13 -83.2(6) . .
C2 C7 C11 C13 96.1(6) . .
C19 C14 C15 C16 0.7(8) . .
N2 C14 C15 C16 -178.6(5) . .
C19 C14 C15 C20 -179.9(5) . .
N2 C14 C15 C20 0.8(7) . .
C14 C15 C16 C17 0.6(8) . .
C20 C15 C16 C17 -178.8(5) . .
C15 C16 C17 C18 -1.1(9) . .
C16 C17 C18 C19 0.3(9) . .
C17 C18 C19 C14 1.0(8) . .
C17 C18 C19 C23 -178.6(5) . .
C15 C14 C19 C18 -1.5(8) . .
N2 C14 C19 C18 177.8(5) . .
C15 C14 C19 C23 178.1(5) . .
N2 C14 C19 C23 -2.6(8) . .
C14 C15 C20 C21 120.2(6) . .
C16 C15 C20 C21 -60.4(7) . .
C14 C15 C20 C22 -115.4(6) . .
C16 C15 C20 C22 64.0(7) . .
C18 C19 C23 C25 71.7(7) . .
C14 C19 C23 C25 -107.9(6) . .
C18 C19 C23 C24 -50.9(7) . .
C14 C19 C23 C24 129.6(6) . .
N2 C1 N1 C2 179.5(5) . .
N2 C1 N1 Pd1 -1.4(7) . .
C7 C2 N1 C1 94.6(6) . .
C3 C2 N1 C1 -93.9(6) . .
C7 C2 N1 Pd1 -84.6(5) . .
C3 C2 N1 Pd1 86.9(5) . .
N1 C1 N2 C26 1.3(8) . 3_756
N1 C1 N2 C14 172.9(5) . .
C15 C14 N2 C1 -81.6(6) . .
C19 C14 N2 C1 99.0(6) . .
C15 C14 N2 C26 90.6(6) . 3_756
C19 C14 N2 C26 -88.8(6) . 3_756
N2 C26 N3 Pd1 3.4(9) 3_756 .
C27 C26 N3 Pd1 -176.8(4) . .
C26 N3 Pd1 N3 169(20) . 3_756
C26 N3 Pd1 N1 177.4(5) . .
C26 N3 Pd1 N1 -2.6(5) . 3_756
C1 N1 Pd1 N3 179.8(4) . .
C2 N1 Pd1 N3 -1.1(4) . .
C1 N1 Pd1 N3 -0.2(4) . 3_756
C2 N1 Pd1 N3 178.9(4) . 3_756
C1 N1 Pd1 N1 -52(21) . 3_756
C2 N1 Pd1 N1 127(21) . 3_756
